data_1502446
loop_
_publ_author_name
'DeKorver, Kyle A.'
'Walton, Mary C.'
'North, Troy D.'
'Hsung, Richard P.'

_publ_section_title
;
 Introducing a new class of N-phosphoryl ynamides via Cu(I)-catalyzed
 amidations of alkynyl bromides.
;
_journal_issue 18
_journal_name_full 'Organic letters'
_journal_page_first 4862
_journal_page_last 4865
_journal_paper_doi 10.1021/ol201947b
_journal_volume 13
_journal_year 2011
_chemical_formula_moiety 'C23 H28 N O3 P'
_chemical_formula_sum 'C23 H28 N O3 P'
_chemical_formula_weight 397.43
_chemical_name_common 11116a
_chemical_name_systematic
; 
 ? 
;
_space_group_IT_number 14
_symmetry_cell_setting monoclinic
_symmetry_space_group_name_Hall '-P 2ybc'
_symmetry_space_group_name_H-M 'P 1 21/c 1'
_atom_sites_solution_hydrogens geom
_atom_sites_solution_primary direct
_atom_sites_solution_secondary difmap
_audit_creation_method SHELXL-97
_cell_angle_alpha 90.00
_cell_angle_beta 94.299(1)
_cell_angle_gamma 90.00
_cell_formula_units_Z 4
_cell_length_a 17.2125(12)
_cell_length_b 13.2910(9)
_cell_length_c 9.4159(6)
_cell_measurement_reflns_used 7091
_cell_measurement_temperature 173(2)
_cell_measurement_theta_max 27.29
_cell_measurement_theta_min 2.37
_cell_volume 2148.0(2)
_computing_cell_refinement 'Bruker SAINT'
_computing_data_collection 'Bruker APEX2'
_computing_data_reduction 'Bruker SAINT'
_computing_molecular_graphics 'Bruker SHELXTL'
_computing_publication_material 'Bruker SHELXTL'
_computing_structure_refinement 'SHELXL-97 (Sheldrick, 1997)'
_computing_structure_solution 'SHELXS-97 (Sheldrick, 1990)'
_diffrn_ambient_temperature 173(2)
_diffrn_measured_fraction_theta_full 0.994
_diffrn_measured_fraction_theta_max 0.994
_diffrn_measurement_device_type 'Bruker APEX-II CCD'
_diffrn_measurement_method '\f and \w scans'
_diffrn_radiation_monochromator graphite
_diffrn_radiation_source 'normal-focus sealed tube'
_diffrn_radiation_type MoK\a
_diffrn_radiation_wavelength 0.71073
_diffrn_reflns_av_R_equivalents 0.0374
_diffrn_reflns_av_sigmaI/netI 0.0309
_diffrn_reflns_limit_h_max 22
_diffrn_reflns_limit_h_min -22
_diffrn_reflns_limit_k_max 17
_diffrn_reflns_limit_k_min -17
_diffrn_reflns_limit_l_max 12
_diffrn_reflns_limit_l_min -12
_diffrn_reflns_number 23858
_diffrn_reflns_theta_full 27.45
_diffrn_reflns_theta_max 27.45
_diffrn_reflns_theta_min 1.94
_diffrn_standards_number 0
_exptl_absorpt_coefficient_mu 0.151
_exptl_absorpt_correction_T_max 0.9782
_exptl_absorpt_correction_T_min 0.9494
_exptl_absorpt_correction_type multi-scan
_exptl_absorpt_process_details 'SADABS, R. Blessing, 1995'
_exptl_crystal_colour colourless
_exptl_crystal_density_diffrn 1.229
_exptl_crystal_density_method 'not measured'
_exptl_crystal_description Block
_exptl_crystal_F_000 848
_exptl_crystal_size_max 0.35
_exptl_crystal_size_mid 0.25
_exptl_crystal_size_min 0.15
_refine_diff_density_max 0.544
_refine_diff_density_min -0.370
_refine_diff_density_rms 0.054
_refine_ls_extinction_method none
_refine_ls_goodness_of_fit_ref 1.141
_refine_ls_hydrogen_treatment constr
_refine_ls_matrix_type full
_refine_ls_number_parameters 355
_refine_ls_number_reflns 4879
_refine_ls_number_restraints 78
_refine_ls_restrained_S_all 1.139
_refine_ls_R_factor_all 0.0990
_refine_ls_R_factor_gt 0.0743
_refine_ls_shift/su_max 0.000
_refine_ls_shift/su_mean 0.000
_refine_ls_structure_factor_coef Fsqd
_refine_ls_weighting_details 'calc w=1/[\s^2^(Fo^2^)+(0.0347P)^2^+3.5939P] where P=(Fo^2^+2Fc^2^)/3'
_refine_ls_weighting_scheme calc
_refine_ls_wR_factor_gt 0.1724
_refine_ls_wR_factor_ref 0.1832
_reflns_number_gt 3533
_reflns_number_total 4879
_reflns_threshold_expression >2sigma(I)
_cod_data_source_file ol201947b_si_004.cif
_cod_data_source_block 11116a
_cod_depositor_comments
;
The following automatic conversions were performed:

'_symmetry_cell_setting' value 'Monoclinic' changed to 'monoclinic'
according to /home/saulius/struct/CIF-dictionaries/cif_core.dic
dictionary named 'cif_core.dic' version 2.4.1 from 2010-06-29.

Automatic conversion script
Id: cif_fix_values 1715 2011-07-08 13:25:40Z adriana 
;
_cod_original_sg_symbol_H-M P2(1)/c
_cod_database_code 1502446

loop_
_symmetry_equiv_pos_as_xyz
'x, y, z'
'-x, y+1/2, -z+1/2'
'-x, -y, -z'
'x, -y-1/2, z-1/2'

loop_
_atom_site_label
_atom_site_type_symbol
_atom_site_fract_x
_atom_site_fract_y
_atom_site_fract_z
_atom_site_U_iso_or_equiv
_atom_site_adp_type
_atom_site_occupancy
_atom_site_symmetry_multiplicity
_atom_site_calc_flag
_atom_site_refinement_flags
_atom_site_disorder_assembly
_atom_site_disorder_group
P1 P 0.35949(5) 0.59107(9) 0.41236(10) 0.0442(3) Uani 0.9067(18) 1 d PD A 1
O1 O 0.42176(15) 0.5753(3) 0.3183(3) 0.0625(9) Uani 0.9067(18) 1 d PD A 1
O2 O 0.33879(15) 0.4998(2) 0.5080(3) 0.0467(6) Uani 0.9067(18) 1 d PD A 1
O3 O 0.37219(15) 0.6815(2) 0.5189(2) 0.0467(6) Uani 0.9067(18) 1 d PD A 1
N1 N 0.2765(2) 0.6193(3) 0.3214(4) 0.0435(9) Uani 0.9067(18) 1 d PD A 1
C1 C 0.3881(3) 0.4812(3) 0.6417(4) 0.0483(10) Uani 0.9067(18) 1 d PD A 1
H1A H 0.4430 0.4729 0.6157 0.058 Uiso 0.9067(18) 1 calc PR A 1
C2 C 0.3851(2) 0.5765(3) 0.7356(4) 0.0485(9) Uani 0.9067(18) 1 d PD A 1
C3 C 0.4182(2) 0.6620(3) 0.6539(4) 0.0492(9) Uani 0.9067(18) 1 d PD A 1
H3A H 0.4194 0.7235 0.7131 0.059 Uiso 0.9067(18) 1 calc PR A 1
H3B H 0.4724 0.6456 0.6339 0.059 Uiso 0.9067(18) 1 calc PR A 1
C4 C 0.3619(3) 0.3814(4) 0.6988(6) 0.0697(13) Uani 0.9067(18) 1 d PD A 1
H4A H 0.3882 0.3735 0.7966 0.084 Uiso 0.9067(18) 1 calc PR A 1
C5 C 0.2767(3) 0.3700(5) 0.7120(7) 0.104(2) Uani 0.9067(18) 1 d PD A 1
H5A H 0.2578 0.4267 0.7662 0.156 Uiso 0.9067(18) 1 calc PR A 1
H5B H 0.2669 0.3070 0.7617 0.156 Uiso 0.9067(18) 1 calc PR A 1
H5C H 0.2494 0.3687 0.6169 0.156 Uiso 0.9067(18) 1 calc PR A 1
C6 C 0.3917(4) 0.2970(5) 0.6080(10) 0.138(3) Uani 0.9067(18) 1 d PD A 1
H6A H 0.4456 0.3110 0.5877 0.208 Uiso 0.9067(18) 1 calc PR A 1
H6B H 0.3591 0.2926 0.5183 0.208 Uiso 0.9067(18) 1 calc PR A 1
H6C H 0.3895 0.2331 0.6595 0.208 Uiso 0.9067(18) 1 calc PR A 1
C7 C 0.4405(3) 0.5633(4) 0.8714(4) 0.0653(12) Uani 0.9067(18) 1 d PD A 1
H7A H 0.4909 0.5377 0.8451 0.098 Uiso 0.9067(18) 1 calc PR A 1
H7B H 0.4177 0.5154 0.9356 0.098 Uiso 0.9067(18) 1 calc PR A 1
H7C H 0.4481 0.6284 0.9194 0.098 Uiso 0.9067(18) 1 calc PR A 1
C8 C 0.3025(3) 0.6026(4) 0.7770(5) 0.0598(12) Uani 0.9067(18) 1 d PD A 1
H8A H 0.3035 0.6676 0.8261 0.090 Uiso 0.9067(18) 1 calc PR A 1
H8B H 0.2845 0.5503 0.8403 0.090 Uiso 0.9067(18) 1 calc PR A 1
H8C H 0.2669 0.6064 0.6909 0.090 Uiso 0.9067(18) 1 calc PR A 1
C9 C 0.2092(3) 0.6313(5) 0.3872(7) 0.0411(13) Uani 0.9067(18) 1 d PD A 1
C10 C 0.1482(3) 0.6426(5) 0.4357(10) 0.0386(13) Uani 0.9067(18) 1 d PD A 1
C11 C 0.0722(3) 0.6434(7) 0.4883(8) 0.0372(11) Uani 0.9067(18) 1 d PD A 1
C12 C 0.0082(4) 0.6144(9) 0.3964(8) 0.0431(11) Uani 0.9067(18) 1 d PD A 1
H12B H 0.0155 0.5982 0.3000 0.052 Uiso 0.9067(18) 1 calc PR A 1
C13 C -0.0650(3) 0.6093(5) 0.4453(9) 0.0509(14) Uani 0.9067(18) 1 d PD A 1
H13B H -0.1081 0.5902 0.3822 0.061 Uiso 0.9067(18) 1 calc PR A 1
C14 C -0.0763(4) 0.6317(5) 0.5855(10) 0.0541(15) Uani 0.9067(18) 1 d PD A 1
H14B H -0.1267 0.6262 0.6195 0.065 Uiso 0.9067(18) 1 calc PR A 1
C15 C -0.0141(4) 0.6619(10) 0.6754(9) 0.0507(11) Uani 0.9067(18) 1 d PD A 1
H15B H -0.0220 0.6786 0.7713 0.061 Uiso 0.9067(18) 1 calc PR A 1
C16 C 0.0602(4) 0.6684(6) 0.6276(7) 0.0432(13) Uani 0.9067(18) 1 d PD A 1
H16B H 0.1027 0.6901 0.6905 0.052 Uiso 0.9067(18) 1 calc PR A 1
C17 C 0.2686(7) 0.6213(18) 0.1619(8) 0.0461(11) Uani 0.9067(18) 1 d PD A 1
H17C H 0.3205 0.6107 0.1257 0.055 Uiso 0.9067(18) 1 calc PR A 1
H17D H 0.2497 0.6885 0.1296 0.055 Uiso 0.9067(18) 1 calc PR A 1
C18 C 0.2136(5) 0.5426(5) 0.1001(6) 0.0398(8) Uani 0.9067(18) 1 d PD A 1
C19 C 0.2253(3) 0.4414(4) 0.1248(5) 0.0560(12) Uani 0.9067(18) 1 d PD A 1
H19B H 0.2694 0.4199 0.1839 0.067 Uiso 0.9067(18) 1 calc PR A 1
C20 C 0.1741(3) 0.3707(4) 0.0646(6) 0.0635(14) Uani 0.9067(18) 1 d PD A 1
H20B H 0.1829 0.3011 0.0825 0.076 Uiso 0.9067(18) 1 calc PR A 1
C21 C 0.1100(3) 0.4014(5) -0.0214(8) 0.0578(15) Uani 0.9067(18) 1 d PD A 1
H21B H 0.0743 0.3530 -0.0620 0.069 Uiso 0.9067(18) 1 calc PR A 1
C22 C 0.0980(4) 0.5010(5) -0.0482(8) 0.0514(15) Uani 0.9067(18) 1 d PD A 1
H22B H 0.0545 0.5219 -0.1091 0.062 Uiso 0.9067(18) 1 calc PR A 1
C23 C 0.1491(5) 0.5721(5) 0.0132(9) 0.0440(13) Uani 0.9067(18) 1 d PD A 1
H23B H 0.1398 0.6416 -0.0046 0.053 Uiso 0.9067(18) 1 calc PR A 1
P1' P 0.3534(5) 0.5218(9) 0.3855(10) 0.0442(3) Uani 0.0933(18) 1 d PD A 2
O1' O 0.4188(13) 0.518(3) 0.298(3) 0.0625(9) Uani 0.0933(18) 1 d PD A 2
O2' O 0.3661(12) 0.5705(18) 0.5376(16) 0.056(8) Uani 0.0933(18) 1 d PD A 2
O3' O 0.3144(13) 0.4186(14) 0.416(2) 0.054(7) Uani 0.0933(18) 1 d PD A 2
N1' N 0.2822(18) 0.592(3) 0.310(4) 0.0435(9) Uani 0.0933(18) 1 d PD A 2
C1' C 0.383(3) 0.5087(19) 0.664(2) 0.0483(10) Uani 0.0933(18) 1 d PD A 2
H1'A H 0.3273 0.5052 0.6844 0.058 Uiso 0.0933(18) 1 calc PR A 2
C2' C 0.3902(17) 0.396(2) 0.656(3) 0.0697(13) Uani 0.0933(18) 1 d PD A 2
C3' C 0.342(2) 0.3531(19) 0.534(3) 0.0492(9) Uani 0.0933(18) 1 d PD A 2
H3'A H 0.3723 0.2980 0.4943 0.059 Uiso 0.0933(18) 1 calc PR A 2
H3'B H 0.2956 0.3220 0.5725 0.059 Uiso 0.0933(18) 1 calc PR A 2
C4' C 0.4030(18) 0.576(2) 0.789(3) 0.0485(9) Uani 0.0933(18) 1 d PD A 2
H4'A H 0.4081 0.5348 0.8779 0.058 Uiso 0.0933(18) 1 calc PR A 2
C5' C 0.4737(18) 0.641(3) 0.782(4) 0.0653(12) Uani 0.0933(18) 1 d PD A 2
H5'A H 0.5179 0.6002 0.7571 0.098 Uiso 0.0933(18) 1 calc PR A 2
H5'B H 0.4861 0.6729 0.8752 0.098 Uiso 0.0933(18) 1 calc PR A 2
H5'C H 0.4633 0.6937 0.7099 0.098 Uiso 0.0933(18) 1 calc PR A 2
C6' C 0.330(2) 0.643(3) 0.790(5) 0.0598(12) Uani 0.0933(18) 1 d PD A 2
H6'A H 0.2967 0.6234 0.8628 0.090 Uiso 0.0933(18) 1 d PR A 2
H6'B H 0.3004 0.6445 0.6996 0.090 Uiso 0.0933(18) 1 d PR A 2
H6'C H 0.3514 0.7082 0.8115 0.090 Uiso 0.0933(18) 1 d PR A 2
C7' C 0.383(3) 0.336(4) 0.795(4) 0.104(2) Uani 0.0933(18) 1 d PD A 2
H7'A H 0.4350 0.3147 0.8335 0.156 Uiso 0.0933(18) 1 calc PR A 2
H7'B H 0.3504 0.2765 0.7751 0.156 Uiso 0.0933(18) 1 calc PR A 2
H7'C H 0.3594 0.3787 0.8648 0.156 Uiso 0.0933(18) 1 calc PR A 2
C8' C 0.4780(19) 0.372(4) 0.624(7) 0.138(3) Uani 0.0933(18) 1 d PD A 2
H8'A H 0.4804 0.3583 0.5221 0.208 Uiso 0.0933(18) 1 calc PR A 2
H8'B H 0.4967 0.3130 0.6790 0.208 Uiso 0.0933(18) 1 calc PR A 2
H8'C H 0.5110 0.4301 0.6508 0.208 Uiso 0.0933(18) 1 calc PR A 2
C9' C 0.216(3) 0.611(7) 0.378(7) 0.0411(13) Uani 0.0933(18) 1 d PD A 2
C10' C 0.156(3) 0.625(7) 0.428(10) 0.0386(13) Uani 0.0933(18) 1 d PD A 2
C11' C 0.081(3) 0.632(9) 0.482(8) 0.0372(11) Uani 0.0933(18) 1 d PD A 2
C12' C 0.015(4) 0.620(9) 0.386(8) 0.0431(11) Uani 0.0933(18) 1 d PD A 2
H12A H 0.0209 0.6054 0.2885 0.052 Uiso 0.0933(18) 1 calc PR A 2
C13' C -0.059(3) 0.629(6) 0.432(10) 0.0509(14) Uani 0.0933(18) 1 d PD A 2
H13A H -0.1028 0.6213 0.3665 0.061 Uiso 0.0933(18) 1 calc PR A 2
C14' C -0.069(4) 0.649(7) 0.573(11) 0.0541(15) Uani 0.0933(18) 1 d PD A 2
H14A H -0.1202 0.6543 0.6050 0.065 Uiso 0.0933(18) 1 calc PR A 2
C15' C -0.005(5) 0.662(10) 0.667(9) 0.0507(11) Uani 0.0933(18) 1 d PD A 2
H15A H -0.0118 0.6772 0.7644 0.061 Uiso 0.0933(18) 1 calc PR A 2
C16' C 0.069(4) 0.653(8) 0.622(7) 0.0432(13) Uani 0.0933(18) 1 d PD A 2
H16A H 0.1133 0.6615 0.6887 0.052 Uiso 0.0933(18) 1 calc PR A 2
C17' C 0.278(8) 0.617(19) 0.155(8) 0.0461(11) Uani 0.0933(18) 1 d PD A 2
H17A H 0.3297 0.6072 0.1156 0.055 Uiso 0.0933(18) 1 calc PR A 2
H17B H 0.2617 0.6878 0.1378 0.055 Uiso 0.0933(18) 1 calc PR A 2
C18' C 0.218(5) 0.544(4) 0.088(6) 0.0398(8) Uani 0.0933(18) 1 d PD A 2
C19' C 0.246(3) 0.447(4) 0.089(5) 0.0560(12) Uani 0.0933(18) 1 d PD A 2
H19A H 0.2971 0.4333 0.1289 0.067 Uiso 0.0933(18) 1 calc PR A 2
C20' C 0.200(3) 0.369(4) 0.035(6) 0.0635(14) Uani 0.0933(18) 1 d PD A 2
H20A H 0.2195 0.3018 0.0377 0.076 Uiso 0.0933(18) 1 calc PR A 2
C21' C 0.126(3) 0.388(6) -0.025(8) 0.0578(15) Uani 0.0933(18) 1 d PD A 2
H21A H 0.0945 0.3347 -0.0639 0.069 Uiso 0.0933(18) 1 calc PR A 2
C22' C 0.098(4) 0.484(7) -0.027(10) 0.0514(15) Uani 0.0933(18) 1 d PD A 2
H22A H 0.0465 0.4966 -0.0677 0.062 Uiso 0.0933(18) 1 calc PR A 2
C23' C 0.143(5) 0.562(5) 0.029(10) 0.0440(13) Uani 0.0933(18) 1 d PD A 2
H23A H 0.1231 0.6288 0.0264 0.053 Uiso 0.0933(18) 1 calc PR A 2

loop_
_atom_site_aniso_label
_atom_site_aniso_U_11
_atom_site_aniso_U_22
_atom_site_aniso_U_33
_atom_site_aniso_U_23
_atom_site_aniso_U_13
_atom_site_aniso_U_12
P1 0.0328(4) 0.0625(7) 0.0370(5) -0.0006(5) 0.0010(3) -0.0020(4)
O1 0.0361(13) 0.106(3) 0.0456(16) -0.0011(18) 0.0074(11) 0.0042(17)
O2 0.0401(14) 0.0565(16) 0.0426(14) 0.0004(12) -0.0022(11) -0.0003(12)
O3 0.0485(15) 0.0559(16) 0.0340(13) 0.0024(11) -0.0077(11) -0.0080(12)
N1 0.0339(14) 0.067(3) 0.0297(14) -0.0026(16) 0.0021(11) -0.0018(15)
C1 0.0380(19) 0.061(3) 0.045(2) 0.0066(18) -0.0007(16) 0.013(2)
C2 0.042(2) 0.069(3) 0.033(2) 0.009(2) -0.0034(15) 0.0065(18)
C3 0.043(2) 0.066(3) 0.0364(19) -0.0006(18) -0.0095(15) -0.0010(18)
C4 0.054(3) 0.075(3) 0.083(3) 0.007(3) 0.022(2) -0.011(2)
C5 0.079(4) 0.119(5) 0.118(5) -0.016(4) 0.032(4) -0.033(4)
C6 0.105(5) 0.058(4) 0.262(10) 0.010(5) 0.076(6) 0.001(3)
C7 0.061(3) 0.090(3) 0.042(2) 0.012(2) -0.0100(19) 0.014(2)
C8 0.055(3) 0.079(3) 0.047(2) 0.010(2) 0.012(2) 0.011(2)
C9 0.039(2) 0.048(4) 0.0358(19) -0.001(2) -0.0040(15) -0.0027(16)
C10 0.038(2) 0.042(4) 0.035(2) 0.000(2) -0.0030(16) 0.0000(18)
C11 0.038(2) 0.034(3) 0.0393(19) 0.0043(16) 0.0015(15) 0.0015(19)
C12 0.041(2) 0.044(2) 0.044(2) 0.0042(19) -0.0020(16) -0.0001(18)
C13 0.038(2) 0.043(4) 0.070(3) 0.007(3) -0.0035(19) -0.0006(19)
C14 0.044(2) 0.041(4) 0.079(3) 0.010(3) 0.015(2) 0.005(2)
C15 0.060(3) 0.0427(19) 0.052(2) 0.0014(18) 0.020(2) 0.008(2)
C16 0.050(3) 0.040(4) 0.0400(18) -0.0004(18) 0.0049(17) 0.002(2)
C17 0.043(4) 0.064(3) 0.0312(18) -0.001(2) -0.0001(15) -0.009(4)
C18 0.040(2) 0.0487(19) 0.0313(19) 0.0012(15) 0.0053(14) -0.0002(14)
C19 0.048(3) 0.055(2) 0.064(3) 0.009(2) -0.004(2) 0.007(2)
C20 0.073(4) 0.044(2) 0.073(3) 0.003(2) 0.002(3) 0.003(2)
C21 0.060(3) 0.051(3) 0.061(2) -0.011(2) -0.004(2) -0.007(3)
C22 0.050(2) 0.055(4) 0.048(3) 0.002(2) -0.0083(19) -0.003(2)
C23 0.045(2) 0.044(2) 0.042(3) 0.0030(18) -0.0031(19) 0.0017(19)
P1' 0.0328(4) 0.0625(7) 0.0370(5) -0.0006(5) 0.0010(3) -0.0020(4)
O1' 0.0361(13) 0.106(3) 0.0456(16) -0.0011(18) 0.0074(11) 0.0042(17)
O2' 0.032(12) 0.12(3) 0.021(12) -0.012(14) 0.013(9) -0.024(15)
O3' 0.054(15) 0.062(17) 0.044(14) -0.014(12) -0.011(11) -0.017(13)
N1' 0.0339(14) 0.067(3) 0.0297(14) -0.0026(16) 0.0021(11) -0.0018(15)
C1' 0.0380(19) 0.061(3) 0.045(2) 0.0066(18) -0.0007(16) 0.013(2)
C2' 0.054(3) 0.075(3) 0.083(3) 0.007(3) 0.022(2) -0.011(2)
C3' 0.043(2) 0.066(3) 0.0364(19) -0.0006(18) -0.0095(15) -0.0010(18)
C4' 0.042(2) 0.069(3) 0.033(2) 0.009(2) -0.0034(15) 0.0065(18)
C5' 0.061(3) 0.090(3) 0.042(2) 0.012(2) -0.0100(19) 0.014(2)
C6' 0.055(3) 0.079(3) 0.047(2) 0.010(2) 0.012(2) 0.011(2)
C7' 0.079(4) 0.119(5) 0.118(5) -0.016(4) 0.032(4) -0.033(4)
C8' 0.105(5) 0.058(4) 0.262(10) 0.010(5) 0.076(6) 0.001(3)
C9' 0.039(2) 0.048(4) 0.0358(19) -0.001(2) -0.0040(15) -0.0027(16)
C10' 0.038(2) 0.042(4) 0.035(2) 0.000(2) -0.0030(16) 0.0000(18)
C11' 0.038(2) 0.034(3) 0.0393(19) 0.0043(16) 0.0015(15) 0.0015(19)
C12' 0.041(2) 0.044(2) 0.044(2) 0.0042(19) -0.0020(16) -0.0001(18)
C13' 0.038(2) 0.043(4) 0.070(3) 0.007(3) -0.0035(19) -0.0006(19)
C14' 0.044(2) 0.041(4) 0.079(3) 0.010(3) 0.015(2) 0.005(2)
C15' 0.060(3) 0.0427(19) 0.052(2) 0.0014(18) 0.020(2) 0.008(2)
C16' 0.050(3) 0.040(4) 0.0400(18) -0.0004(18) 0.0049(17) 0.002(2)
C17' 0.043(4) 0.064(3) 0.0312(18) -0.001(2) -0.0001(15) -0.009(4)
C18' 0.040(2) 0.0487(19) 0.0313(19) 0.0012(15) 0.0053(14) -0.0002(14)
C19' 0.048(3) 0.055(2) 0.064(3) 0.009(2) -0.004(2) 0.007(2)
C20' 0.073(4) 0.044(2) 0.073(3) 0.003(2) 0.002(3) 0.003(2)
C21' 0.060(3) 0.051(3) 0.061(2) -0.011(2) -0.004(2) -0.007(3)
C22' 0.050(2) 0.055(4) 0.048(3) 0.002(2) -0.0083(19) -0.003(2)
C23' 0.045(2) 0.044(2) 0.042(3) 0.0030(18) -0.0031(19) 0.0017(19)

loop_
_atom_type_symbol
_atom_type_description
_atom_type_scat_dispersion_real
_atom_type_scat_dispersion_imag
_atom_type_scat_source
C C 0.0033 0.0016 'International Tables Vol C Tables 4.2.6.8 and 6.1.1.4'
H H 0.0000 0.0000 'International Tables Vol C Tables 4.2.6.8 and 6.1.1.4'
N N 0.0061 0.0033 'International Tables Vol C Tables 4.2.6.8 and 6.1.1.4'
O O 0.0106 0.0060 'International Tables Vol C Tables 4.2.6.8 and 6.1.1.4'
P P 0.1023 0.0942 'International Tables Vol C Tables 4.2.6.8 and 6.1.1.4'

loop_
_geom_angle_atom_site_label_1
_geom_angle_atom_site_label_2
_geom_angle_atom_site_label_3
_geom_angle
O1 P1 O2 116.56(19)
O1 P1 O3 115.19(18)
O2 P1 O3 104.59(15)
O1 P1 N1 111.39(17)
O2 P1 N1 104.40(18)
O3 P1 N1 103.32(17)
C1 O2 P1 118.4(3)
C3 O3 P1 117.2(2)
C9 N1 C17 115.9(4)
C9 N1 P1 121.5(3)
C17 N1 P1 122.2(3)
O2 C1 C4 106.3(4)
O2 C1 C2 107.8(3)
C4 C1 C2 119.4(4)
O2 C1 H1A 107.6
C4 C1 H1A 107.6
C2 C1 H1A 107.6
C3 C2 C8 110.5(3)
C3 C2 C7 105.9(3)
C8 C2 C7 109.8(3)
C3 C2 C1 107.2(3)
C8 C2 C1 113.6(4)
C7 C2 C1 109.5(3)
O3 C3 C2 112.0(3)
O3 C3 H3A 109.2
C2 C3 H3A 109.2
O3 C3 H3B 109.2
C2 C3 H3B 109.2
H3A C3 H3B 107.9
C5 C4 C1 116.1(5)
C5 C4 C6 110.3(5)
C1 C4 C6 108.9(4)
C5 C4 H4A 107.0
C1 C4 H4A 107.0
C6 C4 H4A 107.0
C2 C8 H6'A 118.7
H8A C8 H6'A 43.8
H8B C8 H6'A 66.1
H8C C8 H6'A 130.3
C2 C8 H6'B 85.3
H8A C8 H6'B 80.7
H8B C8 H6'B 156.8
H8C C8 H6'B 47.6
H6'A C8 H6'B 123.2
C10 C9 N1 175.6(7)
C9 C10 C11 172.7(8)
C16 C11 C12 119.0(4)
C16 C11 C10 122.3(4)
C12 C11 C10 118.6(4)
C13 C12 C11 120.2(4)
C13 C12 H12B 119.9
C11 C12 H12B 119.9
C12 C13 C14 120.5(4)
C12 C13 H13B 119.7
C14 C13 H13B 119.7
C15 C14 C13 119.6(4)
C15 C14 H14B 120.2
C13 C14 H14B 120.2
C14 C15 C16 120.8(4)
C14 C15 H15B 119.6
C16 C15 H15B 119.6
C11 C16 C15 119.9(4)
C11 C16 H16B 120.1
C15 C16 H16B 120.1
N1 C17 C18 112.6(11)
N1 C17 H17C 109.1
C18 C17 H17C 109.1
N1 C17 H17D 109.1
C18 C17 H17D 109.1
H17C C17 H17D 107.8
C19 C18 C23 118.5(4)
C19 C18 C17 122.4(7)
C23 C18 C17 119.1(7)
C18 C19 C20 120.9(4)
C18 C19 H19B 119.5
C20 C19 H19B 119.5
C21 C20 C19 119.8(4)
C21 C20 H20B 120.1
C19 C20 H20B 120.1
C22 C21 C20 120.0(4)
C22 C21 H21B 120.0
C20 C21 H21B 120.0
C21 C22 C23 120.2(4)
C21 C22 H22B 119.9
C23 C22 H22B 119.9
C18 C23 C22 120.5(4)
C18 C23 H23B 119.8
C22 C23 H23B 119.8
O1' P1' O3' 115.7(16)
O1' P1' O2' 118.4(15)
O3' P1' O2' 103.1(12)
O1' P1' N1' 111.0(17)
O3' P1' N1' 105.1(17)
O2' P1' N1' 101.9(16)
C1' O2' P1' 121.3(17)
C3' O3' P1' 122.8(16)
C9' N1' C17' 116(3)
C9' N1' P1' 121(2)
C17' N1' P1' 121(3)
O2' C1' C4' 109.0(17)
O2' C1' C2' 122.1(17)
C4' C1' C2' 128.4(19)
O2' C1' H1'A 92.4
C4' C1' H1'A 92.4
C2' C1' H1'A 92.4
C3' C2' C1' 112.2(18)
C3' C2' C7' 113(2)
C1' C2' C7' 117(2)
C3' C2' C8' 105(2)
C1' C2' C8' 106(2)
C7' C2' C8' 101(2)
O3' C3' C2' 119.7(19)
O3' C3' H3'A 107.4
C2' C3' H3'A 107.4
O3' C3' H3'B 107.4
C2' C3' H3'B 107.4
H3'A C3' H3'B 106.9
C1' C4' C5' 117(3)
C1' C4' C6' 102(2)
C5' C4' C6' 109(2)
C1' C4' H4'A 109.3
C5' C4' H4'A 109.3
C6' C4' H4'A 109.3
C4' C5' H5'A 109.5
C4' C5' H5'B 109.5
H5'A C5' H5'B 109.5
C4' C5' H5'C 109.5
H5'A C5' H5'C 109.5
H5'B C5' H5'C 109.5
C4' C6' H6'A 112.5
C4' C6' H6'B 112.8
H6'A C6' H6'B 109.5
C4' C6' H6'C 102.9
H6'A C6' H6'C 109.5
H6'B C6' H6'C 109.5
C2' C7' H7'A 109.5
C2' C7' H7'B 109.5
H7'A C7' H7'B 109.5
C2' C7' H7'C 109.5
H7'A C7' H7'C 109.5
H7'B C7' H7'C 109.5
C2' C8' H8'A 109.5
C2' C8' H8'B 109.5
H8'A C8' H8'B 109.5
C2' C8' H8'C 109.5
H8'A C8' H8'C 109.5
H8'B C8' H8'C 109.5
C10' C9' N1' 175(9)
C9' C10' C11' 174(10)
C16' C11' C12' 118(2)
C16' C11' C10' 123(3)
C12' C11' C10' 118(3)
C13' C12' C11' 120(2)
C13' C12' H12A 119.9
C11' C12' H12A 119.9
C12' C13' C14' 121(2)
C12' C13' H13A 119.5
C14' C13' H13A 119.5
C15' C14' C13' 119(2)
C15' C14' H14A 120.4
C13' C14' H14A 120.4
C14' C15' C16' 121(2)
C14' C15' H15A 119.7
C16' C15' H15A 119.7
C11' C16' C15' 121(2)
C11' C16' H16A 119.6
C15' C16' H16A 119.6
N1' C17' C18' 104(10)
N1' C17' H17A 111.0
C18' C17' H17A 111.0
N1' C17' H17B 111.0
C18' C17' H17B 111.0
H17A C17' H17B 109.0
C19' C18' C23' 119(2)
C19' C18' C17' 112(7)
C23' C18' C17' 130(7)
C18' C19' C20' 121(2)
C18' C19' H19A 119.5
C20' C19' H19A 119.5
C21' C20' C19' 120(2)
C21' C20' H20A 120.1
C19' C20' H20A 120.1
C22' C21' C20' 120(2)
C22' C21' H21A 120.0
C20' C21' H21A 120.0
C21' C22' C23' 120(2)
C21' C22' H22A 119.8
C23' C22' H22A 119.8
C18' C23' C22' 120(2)
C18' C23' H23A 119.9
C22' C23' H23A 119.9

loop_
_geom_bond_atom_site_label_1
_geom_bond_atom_site_label_2
_geom_bond_distance
P1 O1 1.456(3)
P1 O2 1.568(3)
P1 O3 1.571(3)
P1 N1 1.653(3)
O2 C1 1.485(4)
O3 C3 1.469(4)
N1 C9 1.363(5)
N1 C17 1.498(7)
C1 C4 1.514(7)
C1 C2 1.547(6)
C1 H1A 1.0000
C2 C3 1.507(6)
C2 C8 1.542(5)
C2 C7 1.547(5)
C3 H3A 0.9900
C3 H3B 0.9900
C4 C5 1.488(7)
C4 C6 1.522(8)
C4 H4A 1.0000
C5 H5A 0.9800
C5 H5B 0.9800
C5 H5C 0.9800
C6 H6A 0.9800
C6 H6B 0.9800
C6 H6C 0.9800
C7 H7A 0.9800
C7 H7B 0.9800
C7 H7C 0.9800
C8 H8A 0.9800
C8 H8B 0.9800
C8 H8C 0.9800
C8 H6'A 0.8664
C8 H6'B 0.9154
C9 C10 1.185(5)
C10 C11 1.434(5)
C11 C16 1.383(5)
C11 C12 1.402(5)
C12 C13 1.375(5)
C12 H12B 0.9500
C13 C14 1.380(6)
C13 H13B 0.9500
C14 C15 1.373(6)
C14 H14B 0.9500
C15 C16 1.390(5)
C15 H15B 0.9500
C16 H16B 0.9500
C17 C18 1.50(3)
C17 H17C 0.9900
C17 H17D 0.9900
C18 C19 1.377(6)
C18 C23 1.386(5)
C19 C20 1.381(6)
C19 H19B 0.9500
C20 C21 1.381(6)
C20 H20B 0.9500
C21 C22 1.360(6)
C21 H21B 0.9500
C22 C23 1.387(5)
C22 H22B 0.9500
C23 H23B 0.9500
P1' O1' 1.448(16)
P1' O3' 1.563(15)
P1' O2' 1.571(14)
P1' N1' 1.658(16)
O2' C1' 1.459(17)
O3' C3' 1.465(18)
N1' C9' 1.364(17)
N1' C17' 1.499(18)
C1' C4' 1.495(19)
C1' C2' 1.511(18)
C1' H1'A 1.0000
C2' C3' 1.477(18)
C2' C7' 1.540(19)
C2' C8' 1.60(2)
C3' H3'A 0.9900
C3' H3'B 0.9900
C4' C5' 1.50(2)
C4' C6' 1.54(2)
C4' H4'A 1.0000
C5' H5'A 0.9800
C5' H5'B 0.9800
C5' H5'C 0.9800
C6' H6'A 0.9600
C6' H6'B 0.9600
C6' H6'C 0.9600
C7' H7'A 0.9800
C7' H7'B 0.9800
C7' H7'C 0.9800
C8' H8'A 0.9800
C8' H8'B 0.9800
C8' H8'C 0.9800
C9' C10' 1.184(17)
C10' C11' 1.432(17)
C11' C16' 1.382(18)
C11' C12' 1.405(18)
C12' C13' 1.373(18)
C12' H12A 0.9500
C13' C14' 1.381(19)
C13' H13A 0.9500
C14' C15' 1.373(19)
C14' H14A 0.9500
C15' C16' 1.388(18)
C15' H15A 0.9500
C16' H16A 0.9500
C17' C18' 1.5(3)
C17' H17A 0.9900
C17' H17B 0.9900
C18' C19' 1.377(18)
C18' C23' 1.386(18)
C19' C20' 1.380(19)
C19' H19A 0.9500
C20' C21' 1.377(19)
C20' H20A 0.9500
C21' C22' 1.358(19)
C21' H21A 0.9500
C22' C23' 1.386(18)
C22' H22A 0.9500
C23' H23A 0.9500

loop_
_geom_torsion_atom_site_label_1
_geom_torsion_atom_site_label_2
_geom_torsion_atom_site_label_3
_geom_torsion_atom_site_label_4
_geom_torsion
O1 P1 O2 C1 81.1(3)
O3 P1 O2 C1 -47.3(3)
N1 P1 O2 C1 -155.6(3)
O1 P1 O3 C3 -85.2(3)
O2 P1 O3 C3 44.1(3)
N1 P1 O3 C3 153.1(3)
O1 P1 N1 C9 176.0(4)
O2 P1 N1 C9 49.4(5)
O3 P1 N1 C9 -59.8(5)
O1 P1 N1 C17 3.3(12)
O2 P1 N1 C17 -123.3(12)
O3 P1 N1 C17 127.6(12)
P1 O2 C1 C4 -171.9(3)
P1 O2 C1 C2 59.0(4)
O2 C1 C2 C3 -61.5(4)
C4 C1 C2 C3 177.2(4)
O2 C1 C2 C8 60.8(4)
C4 C1 C2 C8 -60.4(5)
O2 C1 C2 C7 -175.9(3)
C4 C1 C2 C7 62.8(5)
P1 O3 C3 C2 -55.9(4)
C8 C2 C3 O3 -62.6(4)
C7 C2 C3 O3 178.5(3)
C1 C2 C3 O3 61.6(4)
O2 C1 C4 C5 -51.2(6)
C2 C1 C4 C5 70.9(6)
O2 C1 C4 C6 74.0(5)
C2 C1 C4 C6 -163.9(5)
C17 N1 C9 C10 -3(9)
P1 N1 C9 C10 -177(100)
N1 C9 C10 C11 76(11)
C9 C10 C11 C16 127(6)
C9 C10 C11 C12 -51(6)
C16 C11 C12 C13 -1.2(6)
C10 C11 C12 C13 176.7(9)
C11 C12 C13 C14 -0.6(7)
C12 C13 C14 C15 1.8(9)
C13 C14 C15 C16 -1.2(10)
C12 C11 C16 C15 1.8(8)
C10 C11 C16 C15 -176.0(9)
C14 C15 C16 C11 -0.6(10)
C9 N1 C17 C18 -57.7(11)
P1 N1 C17 C18 115.3(5)
N1 C17 C18 C19 -59.8(8)
N1 C17 C18 C23 121.3(6)
C23 C18 C19 C20 -0.2(7)
C17 C18 C19 C20 -179.1(4)
C18 C19 C20 C21 0.0(7)
C19 C20 C21 C22 0.8(8)
C20 C21 C22 C23 -1.4(9)
C19 C18 C23 C22 -0.4(7)
C17 C18 C23 C22 178.6(5)
C21 C22 C23 C18 1.2(8)
O1' P1' O2' C1' -96(3)
O3' P1' O2' C1' 33(3)
N1' P1' O2' C1' 142(3)
O1' P1' O3' C3' 87(3)
O2' P1' O3' C3' -44(3)
N1' P1' O3' C3' -151(3)
O1' P1' N1' C9' -176(6)
O3' P1' N1' C9' 58(6)
O2' P1' N1' C9' -49(6)
O1' P1' N1' C17' 18(13)
O3' P1' N1' C17' -108(13)
O2' P1' N1' C17' 145(13)
P1' O2' C1' C4' 172(2)
P1' O2' C1' C2' 0(5)
O2' C1' C2' C3' -29(5)
C4' C1' C2' C3' 161(4)
O2' C1' C2' C7' -162(4)
C4' C1' C2' C7' 28(5)
O2' C1' C2' C8' 86(4)
C4' C1' C2' C8' -85(4)
P1' O3' C3' C2' 20(4)
C1' C2' C3' O3' 18(4)
C7' C2' C3' O3' 154(3)
C8' C2' C3' O3' -97(3)
O2' C1' C4' C5' -63(4)
C2' C1' C4' C5' 109(4)
O2' C1' C4' C6' 57(4)
C2' C1' C4' C6' -131(4)
C17' N1' C9' C10' 42(95)
P1' N1' C9' C10' -124(90)
N1' C9' C10' C11' 37(100)
C9' C10' C11' C16' 132(83)
C9' C10' C11' C12' -50(89)
C16' C11' C12' C13' 0(3)
C10' C11' C12' C13' -178(10)
C11' C12' C13' C14' -1(3)
C12' C13' C14' C15' 1(6)
C13' C14' C15' C16' -1(9)
C12' C11' C16' C15' 0(6)
C10' C11' C16' C15' 178(11)
C14' C15' C16' C11' 1(9)
C9' N1' C17' C18' -66(12)
P1' N1' C17' C18' 100(5)
N1' C17' C18' C19' -71(6)
N1' C17' C18' C23' 110(6)
C23' C18' C19' C20' -1(4)
C17' C18' C19' C20' 180(2)
C18' C19' C20' C21' 1(4)
C19' C20' C21' C22' -1(5)
C20' C21' C22' C23' 0(6)
C19' C18' C23' C22' 0(5)
C17' C18' C23' C22' 180(3)
C21' C22' C23' C18' 0(6)
